data_4324605
loop_
_publ_author_name
'Tian-Fu Liu'
'Jian L\"u'
'Chongbin Tian'
'Minna Cao'
'Zujin Lin'
'Rong Cao'

_publ_section_title
;
 Porous Anionic, Cationic, and Neutral Metal-Carboxylate Frameworks
 Constructed from Flexible Tetrapodal Ligands: Syntheses, Structures,
 Ion-Exchanges, and Magnetic Properties
;
_journal_name_full 'Inorganic Chemistry'
_journal_page_first 2264
_journal_page_last 2271
_journal_paper_doi 10.1021/ic1019229
_journal_volume 50
_journal_year 2011
_chemical_formula_sum 'C70 H48 Co3 N2 O24'
_chemical_formula_weight 1477.89
_chemical_name_systematic
; 
 ? 
;
_space_group_IT_number 2
_symmetry_cell_setting triclinic
_symmetry_space_group_name_Hall '-P 1'
_symmetry_space_group_name_H-M 'P -1'
_atom_sites_solution_hydrogens geom
_atom_sites_solution_primary direct
_atom_sites_solution_secondary difmap
_audit_creation_method SHELXL-97
_cell_angle_alpha 108.099(2)
_cell_angle_beta 102.855(4)
_cell_angle_gamma 101.216(2)
_cell_formula_units_Z 1
_cell_length_a 11.868(3)
_cell_length_b 16.265(5)
_cell_length_c 16.379(5)
_cell_measurement_reflns_used 8388
_cell_measurement_temperature 293(2)
_cell_measurement_theta_max 27.4623
_cell_measurement_theta_min 2.2737
_cell_volume 2808.9(14)
_computing_cell_refinement 'CrystalClear (Rigaku Inc., 2007)'
_computing_data_collection 'CrystalClear (Rigaku Inc., 2007)'
_computing_data_reduction 'CrystalClear (Rigaku Inc., 2007)'
_computing_molecular_graphics 'SHELXL-97 (Sheldrick, 1997)'
_computing_publication_material 'SHELXL-97 (Sheldrick, 1997)'
_computing_structure_refinement 'SHELXL-97 (Sheldrick, 1997)'
_computing_structure_solution 'SHELXS-97 (Sheldrick, 1990)'
_diffrn_ambient_temperature 293.1500
_diffrn_detector_area_resol_mean 28.5714
_diffrn_measured_fraction_theta_full 0.986
_diffrn_measured_fraction_theta_max 0.986
_diffrn_measurement_device_type
;
Saturn724+ (2x2 bin mode)
;
_diffrn_measurement_method CCD_Profile_fitting
_diffrn_radiation_monochromator graphite
_diffrn_radiation_source 'fine-focus sealed tube'
_diffrn_radiation_type MoK\a
_diffrn_radiation_wavelength 0.71073
_diffrn_reflns_av_R_equivalents 0.0716
_diffrn_reflns_av_sigmaI/netI 0.1256
_diffrn_reflns_limit_h_max 14
_diffrn_reflns_limit_h_min -15
_diffrn_reflns_limit_k_max 21
_diffrn_reflns_limit_k_min -21
_diffrn_reflns_limit_l_max 20
_diffrn_reflns_limit_l_min -21
_diffrn_reflns_number 24190
_diffrn_reflns_theta_full 27.41
_diffrn_reflns_theta_max 27.41
_diffrn_reflns_theta_min 2.27
_diffrn_standards_decay_% none
_diffrn_standards_interval_count none
_diffrn_standards_interval_time none
_diffrn_standards_number none
_exptl_absorpt_coefficient_mu 0.487
_exptl_absorpt_correction_T_max 1.0000
_exptl_absorpt_correction_T_min 0.5561
_exptl_absorpt_correction_type multi-scan
_exptl_crystal_colour Colorless
_exptl_crystal_density_diffrn 0.874
_exptl_crystal_description Prism
_exptl_crystal_F_000 755
_exptl_crystal_size_max 0.2000
_exptl_crystal_size_mid 0.2000
_exptl_crystal_size_min 0.2000
_refine_diff_density_max 0.304
_refine_diff_density_min -0.188
_refine_diff_density_rms 0.035
_refine_ls_extinction_method none
_refine_ls_goodness_of_fit_ref 0.937
_refine_ls_hydrogen_treatment constr
_refine_ls_matrix_type full
_refine_ls_number_parameters 450
_refine_ls_number_reflns 12617
_refine_ls_number_restraints 0
_refine_ls_restrained_S_all 0.937
_refine_ls_R_factor_all 0.1217
_refine_ls_R_factor_gt 0.0836
_refine_ls_shift/su_max 0.002
_refine_ls_shift/su_mean 0.000
_refine_ls_structure_factor_coef Fsqd
_refine_ls_weighting_details 'calc w=1/[\s^2^(Fo^2^)+(0.1264P)^2^+0.0000P] where P=(Fo^2^+2Fc^2^)/3'
_refine_ls_weighting_scheme calc
_refine_ls_wR_factor_gt 0.2376
_refine_ls_wR_factor_ref 0.2562
_reflns_number_gt 6202
_reflns_number_total 12617
_reflns_threshold_expression >2sigma(I)
_cod_data_source_file ic1019229_si_002_1.cif
_cod_data_source_block compound1
_cod_original_cell_volume 2808.7(14)
_cod_original_formula_sum 'C70 H48 Co3 N2 O24 '
_cod_database_code 4324605

loop_
_symmetry_equiv_pos_as_xyz
'x, y, z'
'-x, -y, -z'

loop_
_atom_site_label
_atom_site_type_symbol
_atom_site_fract_x
_atom_site_fract_y
_atom_site_fract_z
_atom_site_U_iso_or_equiv
_atom_site_adp_type
_atom_site_occupancy
_atom_site_symmetry_multiplicity
_atom_site_calc_flag
_atom_site_refinement_flags
Co1 Co 0.18269(5) 0.89444(4) 0.38414(4) 0.049(2) Uani 1 1 d .
O1 O 0.4838(5) 0.4881(3) 0.1575(5) 0.144(3) Uani 1 1 d .
N1 N 0.0673(7) 0.1421(6) 0.4697(6) 0.154(4) Uani 1 1 d .
C1 C 0.4591(4) 0.3399(3) 0.0583(3) 0.041(2) Uani 1 1 d .
Co2 Co 0.5000 1.0000 0.5000 0.045(2) Uani 1 2 d S
O2 O 0.4747(3) 0.8648(2) 0.4105(2) 0.052(2) Uani 1 1 d .
C2 C 0.4036(5) 0.4124(3) 0.1020(4) 0.064(2) Uani 1 1 d .
H2A H 0.3503 0.4246 0.0540 0.076 Uiso 1 1 calc R
H2B H 0.3532 0.3894 0.1352 0.076 Uiso 1 1 calc R
O3 O 0.2790(3) 0.8101(2) 0.3312(2) 0.062(2) Uani 1 1 d .
C3 C 0.4495(6) 0.5639(4) 0.1945(5) 0.097(3) Uani 1 1 d .
O4 O 0.6723(3) 0.4053(2) 0.1296(3) 0.082(2) Uani 1 1 d .
C4 C 0.5425(6) 0.6347(4) 0.2508(7) 0.134(4) Uani 1 1 d .
H4 H 0.6225 0.6306 0.2570 0.160 Uiso 1 1 calc R
O5 O 1.0179(3) 0.8060(2) 0.2759(3) 0.064(2) Uani 1 1 d .
O6 O 1.0486(4) 0.7780(3) 0.3998(3) 0.081(2) Uani 1 1 d .
C6 C 0.4071(4) 0.7215(3) 0.2923(3) 0.049(2) Uani 1 1 d .
O7 O 0.4186(3) 0.2103(2) -0.07348(19) 0.060(2) Uani 1 1 d .
C7 C 0.3132(5) 0.6490(3) 0.2339(3) 0.062(2) Uani 1 1 d .
H7 H 0.2329 0.6522 0.2281 0.074 Uiso 1 1 calc R
O8 O 0.3205(2) -0.04234(19) -0.47797(19) 0.045(2) Uani 1 1 d .
C8 C 0.3335(6) 0.5695(3) 0.1822(4) 0.079(3) Uani 1 1 d .
H8 H 0.2678 0.5205 0.1394 0.095 Uiso 1 1 calc R
O9 O 0.1448(3) -0.0121(2) -0.4924(2) 0.058(2) Uani 1 1 d .
C9 C 0.3846(4) 0.8055(3) 0.3484(3) 0.047(2) Uani 1 1 d .
O10 O 0.3608(3) 0.2367(2) 0.1149(2) 0.057(2) Uani 1 1 d .
C10 C 0.5831(5) 0.3796(3) 0.0497(4) 0.063(2) Uani 1 1 d .
H10A H 0.6006 0.3339 0.0018 0.076 Uiso 1 1 calc R
H10B H 0.5814 0.4325 0.0322 0.076 Uiso 1 1 calc R
O11 O 0.2128(3) -0.0047(2) 0.3306(2) 0.058(2) Uani 1 1 d .
C11 C 0.7480(4) 0.4913(3) 0.1707(4) 0.059(2) Uani 1 1 d .
O12 O 0.4133(3) 0.0347(2) 0.3899(2) 0.054(2) Uani 1 1 d .
C12 C 0.7810(4) 0.5465(3) 0.1270(4) 0.056(2) Uani 1 1 d .
H12 H 0.7493 0.5264 0.0633 0.067 Uiso 1 1 calc R
C13 C 0.8607(4) 0.6321(3) 0.1754(3) 0.053(2) Uani 1 1 d .
H13 H 0.8821 0.6702 0.1441 0.064 Uiso 1 1 calc R
C14 C 0.9089(4) 0.6627(3) 0.2669(3) 0.049(2) Uani 1 1 d .
C15 C 0.8794(5) 0.6063(4) 0.3117(4) 0.076(3) Uani 1 1 d .
H15 H 0.9145 0.6254 0.3750 0.092 Uiso 1 1 calc R
C16 C 0.7969(5) 0.5204(4) 0.2627(4) 0.079(3) Uani 1 1 d .
H16 H 0.7746 0.4820 0.2935 0.095 Uiso 1 1 calc R
C17 C 0.9961(4) 0.7539(3) 0.3168(4) 0.057(2) Uani 1 1 d .
C18 C 0.3722(4) 0.2837(3) -0.0367(3) 0.044(2) Uani 1 1 d .
H18B H 0.2902 0.2608 -0.0339 0.053 Uiso 1 1 calc R
H18A H 0.3685 0.3208 -0.0746 0.053 Uiso 1 1 calc R
C19 C 0.3698(4) 0.1589(3) -0.1636(3) 0.051(2) Uani 1 1 d .
C20 C 0.4381(4) 0.1055(3) -0.2001(3) 0.054(2) Uani 1 1 d .
H20 H 0.5115 0.1050 -0.1627 0.065 Uiso 1 1 calc R
C21 C 0.3987(4) 0.0535(3) -0.2907(3) 0.050(2) Uani 1 1 d .
H21 H 0.4466 0.0187 -0.3163 0.060 Uiso 1 1 calc R
C22 C 0.2895(4) 0.0516(3) -0.3448(3) 0.045(2) Uani 1 1 d .
C23 C 0.2198(4) 0.1032(3) -0.3080(3) 0.049(2) Uani 1 1 d .
H23 H 0.1453 0.1022 -0.3453 0.059 Uiso 1 1 calc R
C24 C 0.2596(4) 0.1568(3) -0.2162(3) 0.053(2) Uani 1 1 d .
H24 H 0.2116 0.1912 -0.1903 0.063 Uiso 1 1 calc R
C25 C 0.2489(4) -0.0030(3) -0.4436(3) 0.044(2) Uani 1 1 d .
C26 C 0.4764(4) 0.2820(3) 0.1152(3) 0.048(2) Uani 1 1 d .
H26B H 0.5177 0.2375 0.0897 0.057 Uiso 1 1 calc R
H26A H 0.5265 0.3205 0.1777 0.057 Uiso 1 1 calc R
C27 C 0.3564(4) 0.1883(3) 0.1695(3) 0.055(2) Uani 1 1 d .
C28 C 0.2440(4) 0.1444(4) 0.1685(4) 0.068(2) Uani 1 1 d .
H28 H 0.1741 0.1476 0.1293 0.082 Uiso 1 1 calc R
C29 C 0.2309(4) 0.0967(4) 0.2225(4) 0.063(2) Uani 1 1 d .
H29 H 0.1524 0.0692 0.2223 0.075 Uiso 1 1 calc R
C30 C 0.3297(4) 0.0879(3) 0.2773(3) 0.045(2) Uani 1 1 d .
C31 C 0.4426(4) 0.1309(4) 0.2777(4) 0.061(2) Uani 1 1 d .
H31 H 0.5118 0.1259 0.3160 0.073 Uiso 1 1 calc R
C32 C 0.4583(4) 0.1810(4) 0.2242(4) 0.064(2) Uani 1 1 d .
H32 H 0.5367 0.2096 0.2252 0.077 Uiso 1 1 calc R
C33 C 0.3178(4) 0.0360(3) 0.3375(3) 0.049(2) Uani 1 1 d .
C34 C 0.1959(8) 0.2007(6) 0.5087(7) 0.128(4) Uani 1 1 d .
C35 C 0.0083(9) 0.1171(6) 0.3772(6) 0.124(3) Uani 1 1 d .
C55 C 0.5231(6) 0.7147(4) 0.3007(5) 0.099(3) Uani 1 1 d .
H5 H 0.5899 0.7646 0.3406 0.119 Uiso 1 1 calc R

loop_
_atom_site_aniso_label
_atom_site_aniso_U_11
_atom_site_aniso_U_22
_atom_site_aniso_U_33
_atom_site_aniso_U_23
_atom_site_aniso_U_13
_atom_site_aniso_U_12
Co1 0.046(2) 0.042(2) 0.049(2) 0.0036(8) 0.0133(7) 0.0120(6)
O1 0.103(4) 0.049(3) 0.242(7) -0.025(3) 0.095(4) 0.019(3)
N1 0.108(6) 0.175(9) 0.157(8) 0.026(7) 0.051(6) 0.039(6)
C1 0.049(3) 0.028(3) 0.039(3) 0.0020(18) 0.0172(19) 0.0110(18)
Co2 0.041(2) 0.040(2) 0.044(2) 0.0044(8) 0.0097(7) 0.0131(7)
O2 0.051(3) 0.038(3) 0.057(3) 0.0013(16) 0.0138(16) 0.0185(15)
C2 0.069(4) 0.028(3) 0.074(4) -0.004(2) 0.020(3) 0.011(2)
O3 0.048(3) 0.047(3) 0.065(3) -0.0113(17) 0.0072(17) 0.0231(16)
C3 0.087(5) 0.034(3) 0.151(7) -0.010(3) 0.062(4) 0.015(3)
O4 0.060(3) 0.054(3) 0.108(4) 0.039(2) -0.014(2) -0.0067(18)
C4 0.074(5) 0.041(4) 0.254(11) -0.004(5) 0.069(6) 0.023(3)
O5 0.042(3) 0.047(3) 0.084(3) 0.014(2) 0.0027(18) 0.0050(16)
O6 0.073(3) 0.069(3) 0.067(3) 0.002(2) 0.010(2) -0.001(2)
C6 0.052(3) 0.030(3) 0.062(3) 0.004(2) 0.026(2) 0.0160(19)
O7 0.068(3) 0.061(3) 0.034(3) -0.0101(16) 0.0047(16) 0.0383(18)
C7 0.058(4) 0.049(3) 0.067(4) -0.001(2) 0.022(3) 0.023(2)
O8 0.040(3) 0.043(3) 0.041(3) -0.0016(14) 0.0134(14) 0.0118(14)
C8 0.078(4) 0.035(3) 0.098(5) -0.011(3) 0.029(3) 0.013(3)
O9 0.042(3) 0.069(3) 0.044(3) -0.0009(17) 0.0099(15) 0.0175(16)
C9 0.056(3) 0.028(3) 0.053(3) 0.001(2) 0.023(2) 0.015(2)
O10 0.046(3) 0.067(3) 0.068(3) 0.039(2) 0.0158(17) 0.0128(17)
C10 0.066(4) 0.030(3) 0.083(4) 0.011(3) 0.028(3) 0.002(2)
O11 0.055(3) 0.058(3) 0.061(3) 0.0246(19) 0.0153(17) 0.0122(17)
C11 0.046(3) 0.040(3) 0.083(4) 0.020(3) 0.008(3) 0.013(2)
O12 0.052(3) 0.060(3) 0.056(3) 0.0242(18) 0.0137(17) 0.0239(17)
C12 0.045(3) 0.036(3) 0.069(4) 0.008(2) 0.010(2) 0.001(2)
C13 0.050(3) 0.047(3) 0.061(4) 0.018(2) 0.018(2) 0.012(2)
C14 0.046(3) 0.045(3) 0.056(3) 0.016(2) 0.016(2) 0.013(2)
C15 0.066(4) 0.078(5) 0.070(4) 0.025(3) 0.008(3) 0.008(3)
C16 0.056(4) 0.085(5) 0.096(5) 0.053(4) 0.008(3) 0.001(3)
C17 0.038(3) 0.053(4) 0.066(4) 0.006(3) 0.014(2) 0.013(2)
C18 0.054(3) 0.039(3) 0.038(3) 0.008(2) 0.015(2) 0.018(2)
C19 0.059(3) 0.049(3) 0.037(3) 0.000(2) 0.015(2) 0.022(2)
C20 0.049(3) 0.058(3) 0.045(3) 0.002(2) 0.005(2) 0.027(2)
C21 0.049(3) 0.053(3) 0.039(3) -0.001(2) 0.014(2) 0.025(2)
C22 0.045(3) 0.042(3) 0.041(3) 0.000(2) 0.020(2) 0.0129(19)
C23 0.041(3) 0.057(3) 0.037(3) -0.003(2) 0.0068(19) 0.022(2)
C24 0.051(3) 0.054(3) 0.041(3) -0.003(2) 0.014(2) 0.024(2)
C25 0.044(3) 0.039(3) 0.044(3) 0.009(2) 0.018(2) 0.0093(19)
C26 0.046(3) 0.050(3) 0.044(3) 0.015(2) 0.010(2) 0.014(2)
C27 0.045(3) 0.060(4) 0.061(4) 0.025(3) 0.013(2) 0.015(2)
C28 0.046(3) 0.089(5) 0.078(4) 0.050(4) 0.008(3) 0.017(3)
C29 0.041(3) 0.076(4) 0.070(4) 0.036(3) 0.010(2) 0.008(2)
C30 0.045(3) 0.042(3) 0.047(3) 0.015(2) 0.012(2) 0.012(2)
C31 0.041(3) 0.078(4) 0.065(4) 0.035(3) 0.004(2) 0.018(3)
C32 0.037(3) 0.088(4) 0.075(4) 0.044(3) 0.015(2) 0.016(3)
C33 0.050(3) 0.040(3) 0.053(3) 0.008(2) 0.017(2) 0.013(2)
C34 0.089(6) 0.111(7) 0.154(8) 0.043(6) 0.006(5) 0.011(5)
C35 0.144(8) 0.118(7) 0.096(6) 0.032(5) 0.035(6) 0.025(6)
C55 0.066(4) 0.029(3) 0.174(7) -0.008(3) 0.050(4) 0.013(2)

loop_
_atom_type_symbol
_atom_type_description
_atom_type_scat_dispersion_real
_atom_type_scat_dispersion_imag
_atom_type_scat_source
C C 0.0033 0.0016 'International Tables Vol C Tables 4.2.6.8 and 6.1.1.4'
H H 0.0000 0.0000 'International Tables Vol C Tables 4.2.6.8 and 6.1.1.4'
Co Co 0.3494 0.9721 'International Tables Vol C Tables 4.2.6.8 and 6.1.1.4'
N N 0.0061 0.0033 'International Tables Vol C Tables 4.2.6.8 and 6.1.1.4'
O O 0.0106 0.0060 'International Tables Vol C Tables 4.2.6.8 and 6.1.1.4'

loop_
_geom_angle_atom_site_label_1
_geom_angle_atom_site_label_2
_geom_angle_atom_site_label_3
_geom_angle
_geom_angle_site_symmetry_1
_geom_angle_site_symmetry_3
O3 Co1 O11 103.22(14) . 1_565
O3 Co1 O5 89.95(13) . 1_455
O11 Co1 O5 96.32(14) 1_565 1_455
O3 Co1 O8 93.84(12) . 1_566
O11 Co1 O8 102.65(12) 1_565 1_566
O5 Co1 O8 159.23(13) 1_455 1_566
O3 Co1 O9 150.13(13) . 1_566
O11 Co1 O9 93.17(13) 1_565 1_566
O5 Co1 O9 113.16(13) 1_455 1_566
O8 Co1 O9 57.87(10) 1_566 1_566
O3 Co1 O6 92.65(15) . 1_455
O11 Co1 O6 149.60(14) 1_565 1_455
O5 Co1 O6 57.43(14) 1_455 1_455
O8 Co1 O6 101.96(13) 1_566 1_455
O9 Co1 O6 85.02(14) 1_566 1_455
C2 O1 C3 120.9(5) . .
C35 N1 C34 119.0(8) . .
C2 C1 C26 109.4(4) . .
C2 C1 C18 107.0(4) . .
C26 C1 C18 111.5(3) . .
C2 C1 C10 112.8(4) . .
C26 C1 C10 107.8(4) . .
C18 C1 C10 108.4(4) . .
O2 Co2 O2 180.000(1) . 2_676
O2 Co2 O12 91.58(12) . 1_565
O2 Co2 O12 88.42(12) 2_676 1_565
O2 Co2 O12 88.42(12) . 2_666
O2 Co2 O12 91.58(12) 2_676 2_666
O12 Co2 O12 180.000(1) 1_565 2_666
O2 Co2 O8 89.24(11) . 2_665
O2 Co2 O8 90.76(11) 2_676 2_665
O12 Co2 O8 90.31(11) 1_565 2_665
O12 Co2 O8 89.69(11) 2_666 2_665
O2 Co2 O8 90.76(11) . 1_566
O2 Co2 O8 89.24(11) 2_676 1_566
O12 Co2 O8 89.69(11) 1_565 1_566
O12 Co2 O8 90.31(11) 2_666 1_566
O8 Co2 O8 180.000(1) 2_665 1_566
C9 O2 Co2 133.2(3) . .
O1 C2 C1 113.3(4) . .
O1 C2 H2A 108.9 . .
C1 C2 H2A 108.9 . .
O1 C2 H2B 108.9 . .
C1 C2 H2B 108.9 . .
H2A C2 H2B 107.7 . .
C9 O3 Co1 138.2(3) . .
C4 C3 C8 120.6(5) . .
C4 C3 O1 113.0(6) . .
C8 C3 O1 126.2(6) . .
C11 O4 C10 121.5(4) . .
C3 C4 C55 120.6(6) . .
C3 C4 H4 119.7 . .
C55 C4 H4 119.7 . .
C17 O5 Co1 93.4(3) . 1_655
C17 O6 Co1 86.5(3) . 1_655
C7 C6 C55 118.4(4) . .
C7 C6 C9 120.7(4) . .
C55 C6 C9 120.8(4) . .
C19 O7 C18 118.0(3) . .
C6 C7 C8 121.0(5) . .
C6 C7 H7 119.5 . .
C8 C7 H7 119.5 . .
C25 O8 Co2 136.8(3) . 1_544
C25 O8 Co1 92.0(2) . 1_544
Co2 O8 Co1 106.29(12) 1_544 1_544
C3 C8 C7 119.0(5) . .
C3 C8 H8 120.5 . .
C7 C8 H8 120.5 . .
C25 O9 Co1 89.7(2) . 1_544
O3 C9 O2 125.7(4) . .
O3 C9 C6 117.2(4) . .
O2 C9 C6 117.1(4) . .
C27 O10 C26 117.8(3) . .
O4 C10 C1 110.8(4) . .
O4 C10 H10A 109.5 . .
C1 C10 H10A 109.5 . .
O4 C10 H10B 109.5 . .
C1 C10 H10B 109.5 . .
H10A C10 H10B 108.1 . .
C33 O11 Co1 120.8(3) . 1_545
C12 C11 O4 125.0(5) . .
C12 C11 C16 119.3(5) . .
O4 C11 C16 115.6(5) . .
C33 O12 Co2 149.7(3) . 1_545
C11 C12 C13 120.2(5) . .
C11 C12 H12 119.9 . .
C13 C12 H12 119.9 . .
C14 C13 C12 121.3(4) . .
C14 C13 H13 119.3 . .
C12 C13 H13 119.3 . .
C13 C14 C15 119.1(5) . .
C13 C14 C17 120.2(4) . .
C15 C14 C17 120.7(5) . .
C14 C15 C16 119.4(5) . .
C14 C15 H15 120.3 . .
C16 C15 H15 120.3 . .
C11 C16 C15 120.6(5) . .
C11 C16 H16 119.7 . .
C15 C16 H16 119.7 . .
O5 C17 O6 120.4(5) . .
O5 C17 C14 120.0(5) . .
O6 C17 C14 119.6(5) . .
O7 C18 C1 106.5(3) . .
O7 C18 H18B 110.4 . .
C1 C18 H18B 110.4 . .
O7 C18 H18A 110.4 . .
C1 C18 H18A 110.4 . .
H18B C18 H18A 108.6 . .
O7 C19 C24 124.1(4) . .
O7 C19 C20 115.1(4) . .
C24 C19 C20 120.8(4) . .
C21 C20 C19 119.6(4) . .
C21 C20 H20 120.2 . .
C19 C20 H20 120.2 . .
C20 C21 C22 120.3(4) . .
C20 C21 H21 119.8 . .
C22 C21 H21 119.8 . .
C21 C22 C23 120.2(4) . .
C21 C22 C25 120.0(4) . .
C23 C22 C25 119.7(4) . .
C22 C23 C24 119.9(4) . .
C22 C23 H23 120.1 . .
C24 C23 H23 120.1 . .
C19 C24 C23 119.1(4) . .
C19 C24 H24 120.4 . .
C23 C24 H24 120.4 . .
O9 C25 O8 120.4(4) . .
O9 C25 C22 120.7(4) . .
O8 C25 C22 118.8(4) . .
O10 C26 C1 108.4(3) . .
O10 C26 H26B 110.0 . .
C1 C26 H26B 110.0 . .
O10 C26 H26A 110.0 . .
C1 C26 H26A 110.0 . .
H26B C26 H26A 108.4 . .
O10 C27 C28 117.4(4) . .
O10 C27 C32 123.3(4) . .
C28 C27 C32 119.4(4) . .
C29 C28 C27 121.4(4) . .
C29 C28 H28 119.3 . .
C27 C28 H28 119.3 . .
C28 C29 C30 120.7(4) . .
C28 C29 H29 119.7 . .
C30 C29 H29 119.7 . .
C29 C30 C31 118.1(4) . .
C29 C30 C33 121.7(4) . .
C31 C30 C33 120.2(4) . .
C30 C31 C32 122.3(4) . .
C30 C31 H31 118.8 . .
C32 C31 H31 118.8 . .
C27 C32 C31 118.1(4) . .
C27 C32 H32 121.0 . .
C31 C32 H32 121.0 . .
O11 C33 O12 125.0(4) . .
O11 C33 C30 116.7(4) . .
O12 C33 C30 118.3(4) . .
C6 C55 C4 120.2(6) . .
C6 C55 H5 119.9 . .
C4 C55 H5 119.9 . .

loop_
_geom_bond_atom_site_label_1
_geom_bond_atom_site_label_2
_geom_bond_distance
_geom_bond_site_symmetry_2
Co1 O3 2.062(3) .
Co1 O11 2.096(3) 1_565
Co1 O5 2.194(3) 1_455
Co1 O8 2.256(3) 1_566
Co1 O9 2.315(3) 1_566
Co1 O6 2.344(4) 1_455
O1 C2 1.308(7) .
O1 C3 1.378(6) .
N1 C35 1.409(11) .
N1 C34 1.506(11) .
C1 C2 1.524(6) .
C1 C26 1.527(5) .
C1 C18 1.535(6) .
C1 C10 1.543(6) .
Co2 O2 2.149(3) .
Co2 O2 2.149(3) 2_676
Co2 O12 2.159(3) 1_565
Co2 O12 2.159(3) 2_666
Co2 O8 2.251(3) 2_665
Co2 O8 2.251(3) 1_566
O2 C9 1.271(5) .
C2 H2A 0.9900 .
C2 H2B 0.9900 .
O3 C9 1.244(5) .
C3 C4 1.337(10) .
C3 C8 1.371(8) .
O4 C11 1.369(6) .
O4 C10 1.370(6) .
C4 C55 1.398(8) .
C4 H4 0.9500 .
O5 C17 1.257(6) .
O5 Co1 2.194(3) 1_655
O6 C17 1.260(6) .
O6 Co1 2.344(4) 1_655
C6 C7 1.364(7) .
C6 C55 1.382(7) .
C6 C9 1.501(5) .
O7 C19 1.370(5) .
O7 C18 1.432(5) .
C7 C8 1.406(7) .
C7 H7 0.9500 .
O8 C25 1.284(5) .
O8 Co2 2.251(3) 1_544
O8 Co1 2.256(3) 1_544
C8 H8 0.9500 .
O9 C25 1.266(5) .
O9 Co1 2.315(3) 1_544
O10 C27 1.365(5) .
O10 C26 1.424(5) .
C10 H10A 0.9900 .
C10 H10B 0.9900 .
O11 C33 1.255(5) .
O11 Co1 2.096(3) 1_545
C11 C12 1.363(7) .
C11 C16 1.376(8) .
O12 C33 1.269(5) .
O12 Co2 2.159(3) 1_545
C12 C13 1.389(6) .
C12 H12 0.9500 .
C13 C14 1.367(7) .
C13 H13 0.9500 .
C14 C15 1.382(7) .
C14 C17 1.488(7) .
C15 C16 1.406(8) .
C15 H15 0.9500 .
C16 H16 0.9500 .
C18 H18B 0.9900 .
C18 H18A 0.9900 .
C19 C24 1.385(6) .
C19 C20 1.391(6) .
C20 C21 1.376(6) .
C20 H20 0.9500 .
C21 C22 1.386(6) .
C21 H21 0.9500 .
C22 C23 1.389(6) .
C22 C25 1.495(6) .
C23 C24 1.398(6) .
C23 H23 0.9500 .
C24 H24 0.9500 .
C26 H26B 0.9900 .
C26 H26A 0.9900 .
C27 C28 1.380(7) .
C27 C32 1.386(6) .
C28 C29 1.360(6) .
C28 H28 0.9500 .
C29 C30 1.371(6) .
C29 H29 0.9500 .
C30 C31 1.382(6) .
C30 C33 1.496(6) .
C31 C32 1.388(7) .
C31 H31 0.9500 .
C32 H32 0.9500 .
C55 H5 0.9500 .
